data_2203629
loop_
_publ_author_name
'Glidewell, Christopher'
'Low, John N.'
'Skakle, Janet M. S.'
'Wardell, James L.'

_publ_section_title
;
 2-Methoxycarbonyl-4-nitroacetanilide: \p-stacked chains linked in
 pairs by C---H&#x00B7;&#x00B7;&#x00B7;O hydrogen bonds
;
_journal_issue 5
_journal_name_full 'Acta Crystallographica Section E'
_journal_page_first o852
_journal_page_last o854
_journal_paper_doi 10.1107/S1600536804009195
_journal_volume 60
_journal_year 2004
_chemical_formula_iupac 'C10 H10 N2 O5'
_chemical_formula_moiety 'C10 H10 N2 O5'
_chemical_formula_sum 'C10 H10 N2 O5'
_chemical_formula_weight 238.20
_chemical_name_systematic
;
2-Methoxycarbonyl-4-nitroacetanilide
;
_space_group_IT_number 72
_symmetry_cell_setting orthorhombic
_symmetry_space_group_name_Hall '-I 2 2c'
_symmetry_space_group_name_H-M 'I b a m'
_atom_sites_solution_hydrogens geom
_atom_sites_solution_primary direct
_atom_sites_solution_secondary difmap
_cell_angle_alpha 90.00
_cell_angle_beta 90.00
_cell_angle_gamma 90.00
_cell_formula_units_Z 8
_cell_length_a 16.4482(14)
_cell_length_b 19.9095(17)
_cell_length_c 6.7549(6)
_cell_measurement_reflns_used 1384
_cell_measurement_temperature 291(2)
_cell_measurement_theta_max 27.49
_cell_measurement_theta_min 2.05
_cell_volume 2212.1(3)
_computing_cell_refinement 'SAINT (Bruker, 2000)'
_computing_data_collection 'SMART (Bruker, 2000)'
_computing_data_reduction SAINT
_computing_molecular_graphics 'PLATON (Spek, 2003)'
_computing_publication_material 'SHELXL97 and PRPKAPPA (Ferguson, 1999)'
_computing_structure_refinement 'OSCAIL and SHELXL97 (Sheldrick, 1997)'
_computing_structure_solution 'OSCAIL (McArdle, 2003) and SHELXS97 (Sheldrick, 1997)'
_diffrn_ambient_temperature 291(2)
_diffrn_measured_fraction_theta_full 0.999
_diffrn_measured_fraction_theta_max 0.999
_diffrn_measurement_device_type 'Bruker SMART 1000 CCD area detector'
_diffrn_measurement_method \f-\w
_diffrn_radiation_monochromator graphite
_diffrn_radiation_source 'fine-focus sealed X-ray tube'
_diffrn_radiation_type 'Mo K\a'
_diffrn_radiation_wavelength 0.71073
_diffrn_reflns_av_R_equivalents 0.0569
_diffrn_reflns_av_sigmaI/netI 0.0248
_diffrn_reflns_limit_h_max 21
_diffrn_reflns_limit_h_min -21
_diffrn_reflns_limit_k_max 25
_diffrn_reflns_limit_k_min -24
_diffrn_reflns_limit_l_max 6
_diffrn_reflns_limit_l_min -8
_diffrn_reflns_number 7820
_diffrn_reflns_theta_full 27.49
_diffrn_reflns_theta_max 27.49
_diffrn_reflns_theta_min 2.05
_diffrn_standards_decay_% 0
_exptl_absorpt_coefficient_mu 0.117
_exptl_absorpt_correction_T_max 0.985
_exptl_absorpt_correction_T_min 0.930
_exptl_absorpt_correction_type multi-scan
_exptl_absorpt_process_details '(SADABS; Bruker, 2000)'
_exptl_crystal_colour colourless
_exptl_crystal_density_diffrn 1.430
_exptl_crystal_density_method 'not measured'
_exptl_crystal_description prism
_exptl_crystal_F_000 992
_exptl_crystal_size_max 0.43
_exptl_crystal_size_mid 0.18
_exptl_crystal_size_min 0.13
_refine_diff_density_max 0.167
_refine_diff_density_min -0.226
_refine_ls_extinction_method none
_refine_ls_goodness_of_fit_ref 1.008
_refine_ls_hydrogen_treatment constr
_refine_ls_matrix_type full
_refine_ls_number_parameters 105
_refine_ls_number_reflns 1384
_refine_ls_number_restraints 0
_refine_ls_restrained_S_all 1.008
_refine_ls_R_factor_all 0.0903
_refine_ls_R_factor_gt 0.0501
_refine_ls_shift/su_max 0.000
_refine_ls_shift/su_mean 0.000
_refine_ls_structure_factor_coef Fsqd
_refine_ls_weighting_details 'w = 1/[\s^2^(Fo^2^)+(0.0672P)^2^+0.1650P] where P = (Fo^2^+2Fc^2^)/3'
_refine_ls_weighting_scheme calc
_refine_ls_wR_factor_gt 0.1176
_refine_ls_wR_factor_ref 0.1302
_reflns_number_gt 828
_reflns_number_total 1384
_reflns_threshold_expression I>2\s(I)
_cod_data_source_file lh6206.cif
_cod_data_source_block I
_cod_database_code 2203629
_cod_database_fobs_code 2203629

loop_
_symmetry_equiv_pos_as_xyz
'x, y, z'
'-x, -y, z'
'x, -y, z+1/2'
'-x, y, z+1/2'
'x+1/2, y+1/2, z+1/2'
'-x+1/2, -y+1/2, z+1/2'
'x+1/2, -y+1/2, z+1'
'-x+1/2, y+1/2, z+1'
'-x, -y, -z'
'x, y, -z'
'-x, y, -z-1/2'
'x, -y, -z-1/2'
'-x+1/2, -y+1/2, -z+1/2'
'x+1/2, y+1/2, -z+1/2'
'-x+1/2, y+1/2, -z'
'x+1/2, -y+1/2, -z'

loop_
_atom_site_label
_atom_site_fract_x
_atom_site_fract_y
_atom_site_fract_z
_atom_site_U_iso_or_equiv
_atom_site_adp_type
_atom_site_calc_flag
_atom_site_refinement_flags
_atom_site_occupancy
_atom_site_type_symbol
O11 0.45219(11) 0.10453(9) 0.5000 0.0744(6) Uani d S 1 O
O21 0.66067(10) 0.37614(9) 0.5000 0.0692(6) Uani d S 1 O
O22 0.68212(10) 0.26564(8) 0.5000 0.0616(6) Uani d S 1 O
O41 0.40462(14) 0.47898(12) 0.5000 0.1634(16) Uani d S 1 O
O42 0.29482(11) 0.42449(11) 0.5000 0.0958(8) Uani d S 1 O
N1 0.54959(11) 0.18637(9) 0.5000 0.0489(5) Uani d S 1 N
N4 0.36872(14) 0.42739(12) 0.5000 0.0729(8) Uani d S 1 N
C1 0.50391(14) 0.24555(11) 0.5000 0.0416(6) Uani d S 1 C
C2 0.54480(12) 0.30844(11) 0.5000 0.0408(5) Uani d S 1 C
C3 0.49928(13) 0.36756(12) 0.5000 0.0470(6) Uani d S 1 C
C4 0.41495(13) 0.36446(12) 0.5000 0.0490(6) Uani d S 1 C
C5 0.37413(14) 0.30371(13) 0.5000 0.0507(6) Uani d S 1 C
C6 0.41814(14) 0.24511(12) 0.5000 0.0504(6) Uani d S 1 C
C11 0.52385(16) 0.12038(12) 0.5000 0.0512(6) Uani d S 1 C
C12 0.59167(17) 0.07005(13) 0.5000 0.0689(8) Uani d S 1 C
C21 0.63546(13) 0.31282(11) 0.5000 0.0450(6) Uani d S 1 C
C22 0.74801(15) 0.38759(15) 0.5000 0.0832(10) Uani d S 1 C
H1 0.6015 0.1919 0.5000 0.059 Uiso calc SR 1 H
H3 0.5254 0.4090 0.5000 0.056 Uiso calc SR 1 H
H5 0.3176 0.3026 0.5000 0.061 Uiso calc SR 1 H
H6 0.3908 0.2042 0.5000 0.061 Uiso calc SR 1 H
H12A 0.6364 0.0871 0.4236 0.103 Uiso calc PR 0.50 H
H12B 0.5729 0.0287 0.4428 0.103 Uiso calc PR 0.50 H
H12C 0.6092 0.0621 0.6335 0.103 Uiso calc PR 0.50 H
H22A 0.7726 0.3620 0.6046 0.125 Uiso calc PR 0.50 H
H22B 0.7587 0.4345 0.5202 0.125 Uiso calc PR 0.50 H
H22C 0.7704 0.3738 0.3752 0.125 Uiso calc PR 0.50 H

loop_
_atom_site_aniso_label
_atom_site_aniso_U_11
_atom_site_aniso_U_22
_atom_site_aniso_U_33
_atom_site_aniso_U_12
_atom_site_aniso_U_13
_atom_site_aniso_U_23
O11 0.0529(12) 0.0586(11) 0.1116(18) -0.0126(8) 0.000 0.000
O21 0.0310(8) 0.0527(10) 0.1239(18) -0.0032(7) 0.000 0.000
O22 0.0367(9) 0.0546(10) 0.0936(16) 0.0063(8) 0.000 0.000
O41 0.0541(13) 0.0527(14) 0.383(5) 0.0054(10) 0.000 0.000
O42 0.0394(11) 0.0895(15) 0.158(3) 0.0176(10) 0.000 0.000
N1 0.0394(10) 0.0479(11) 0.0593(14) -0.0033(8) 0.000 0.000
N4 0.0402(12) 0.0643(15) 0.114(2) 0.0088(11) 0.000 0.000
C1 0.0381(12) 0.0490(12) 0.0376(14) -0.0013(9) 0.000 0.000
C2 0.0325(11) 0.0494(12) 0.0404(14) -0.0020(9) 0.000 0.000
C3 0.0358(12) 0.0497(12) 0.0556(16) -0.0024(10) 0.000 0.000
C4 0.0351(12) 0.0541(14) 0.0580(17) 0.0029(10) 0.000 0.000
C5 0.0314(11) 0.0679(16) 0.0527(17) -0.0019(11) 0.000 0.000
C6 0.0369(13) 0.0590(15) 0.0554(17) -0.0090(10) 0.000 0.000
C11 0.0522(15) 0.0485(14) 0.0530(16) -0.0055(11) 0.000 0.000
C12 0.0604(16) 0.0521(16) 0.094(2) 0.0014(12) 0.000 0.000
C21 0.0365(12) 0.0479(13) 0.0504(16) -0.0031(10) 0.000 0.000
C22 0.0301(13) 0.0730(18) 0.147(3) -0.0092(13) 0.000 0.000

loop_
_atom_type_symbol
_atom_type_description
_atom_type_scat_dispersion_real
_atom_type_scat_dispersion_imag
_atom_type_scat_source
C C 0.0033 0.0016 'International Tables Vol C Tables 4.2.6.8 and 6.1.1.4'
H H 0.0000 0.0000 'International Tables Vol C Tables 4.2.6.8 and 6.1.1.4'
N N 0.0061 0.0033 'International Tables Vol C Tables 4.2.6.8 and 6.1.1.4'
O O 0.0106 0.0060 'International Tables Vol C Tables 4.2.6.8 and 6.1.1.4'

loop_
_geom_angle_atom_site_label_1
_geom_angle_atom_site_label_2
_geom_angle_atom_site_label_3
_geom_angle
_geom_angle_publ_flag
N1 C1 C6 122.2(2) no
N1 C1 C2 119.24(19) no
C6 C1 C2 118.6(2) no
C1 N1 C11 129.6(2) y
C11 N1 H1 115.2 no
C1 N1 H1 115.2 no
N1 C11 O11 122.8(2) y
N1 C11 C12 114.1(2) y
O11 C11 C12 123.1(2) y
C11 C12 H12A 109.5 no
C11 C12 H12B 109.5 no
H12A C12 H12B 109.5 no
C11 C12 H12C 109.5 no
H12A C12 H12C 109.5 no
H12B C12 H12C 109.5 no
C3 C2 C1 119.3(2) no
C3 C2 C21 119.1(2) no
C1 C2 C21 121.58(19) no
C2 C21 O21 111.55(19) y
C2 C21 O22 125.9(2) y
O21 C21 O22 122.5(2) y
C21 O21 C22 117.2(2) y
O21 C22 H22A 109.5 no
O21 C22 H22B 109.5 no
H22A C22 H22B 109.5 no
O21 C22 H22C 109.5 no
H22A C22 H22C 109.5 no
H22B C22 H22C 109.5 no
C4 C3 C2 119.9(2) no
C4 C3 H3 120.0 no
C2 C3 H3 120.0 no
C5 C4 C3 121.6(2) no
C5 C4 N4 119.7(2) no
C3 C4 N4 118.7(2) no
O41 N4 O42 122.6(2) no
O41 N4 C4 118.8(2) no
O42 N4 C4 118.5(2) no
C6 C5 C4 119.1(2) no
C6 C5 H5 120.4 no
C4 C5 H5 120.4 no
C5 C6 C1 121.5(2) no
C5 C6 H6 119.3 no
C1 C6 H6 119.3 no

loop_
_geom_bond_atom_site_label_1
_geom_bond_atom_site_label_2
_geom_bond_distance
_geom_bond_publ_flag
C1 N1 1.397(3) no
C1 C6 1.411(3) no
C1 C2 1.421(3) no
N1 C11 1.380(3) no
N1 H1 0.86 no
C11 O11 1.220(3) no
C11 C12 1.499(4) no
C12 H12A 0.96 no
C12 H12B 0.96 no
C12 H12C 0.96 no
C2 C3 1.395(3) no
C2 C21 1.494(3) no
C21 O22 1.213(3) no
C21 O21 1.327(3) no
O21 C22 1.454(3) no
C22 H22A 0.96 no
C22 H22B 0.96 no
C22 H22C 0.96 no
C3 C4 1.388(3) no
C3 H3 0.93 no
C4 C5 1.383(3) no
C4 N4 1.466(3) no
N4 O41 1.185(3) no
N4 O42 1.217(3) no
C5 C6 1.373(3) no
C5 H5 0.93 no
C6 H6 0.93 no

loop_
_geom_hbond_atom_site_label_D
_geom_hbond_atom_site_label_H
_geom_hbond_atom_site_label_A
_geom_hbond_site_symmetry_A
_geom_hbond_distance_DH
_geom_hbond_distance_HA
_geom_hbond_distance_DA
_geom_hbond_angle_DHA
_geom_hbond_publ_flag
N1 H1 O22 . 0.86 1.98 2.691(2) 139 y
C3 H3 O41 2_665 0.93 2.51 3.440(3) 180 y
C3 H3 O21 . 0.93 2.32 2.660(3) 101 y
C6 H6 O11 . 0.93 2.23 2.854(3) 124 y
